data_4068881
loop_
_publ_author_name
'Dzik, Wojciech I.'
'Smits, Jan M. M.'
'Reek, Joost N. H.'
'de Bruin, Bas'

_publ_contact_author
;
        Dr. B. de Bruin
        Department of Homogeneous Catalysis
        Van 't Hoff Institute for Molecular Sciences
        University of Amsterdam
        Nieuwe Achtergracht 166
        1018 WV Amsterdam
        The Netherlands
;
_publ_section_title
;
 Activation of Carbon Monoxide by (Me3tpa)Rh and (Me3tpa)Ir
;
_journal_issue 6
_journal_name_full Organometallics
_journal_page_first 1631
_journal_paper_doi 10.1021/om801142y
_journal_volume 28
_journal_year 2009
_chemical_formula_sum 'C22 H24 F6 N4 O P Rh'
_chemical_formula_weight 608.33
_chemical_name_systematic
;
 ?
;
_space_group_IT_number 4
_symmetry_cell_setting monoclinic
_symmetry_space_group_name_Hall 'P 2yb'
_symmetry_space_group_name_H-M 'P 1 21 1'
_atom_sites_solution_hydrogens geom
_atom_sites_solution_primary direct
_atom_sites_solution_secondary difmap
_audit_creation_date 2006-07-27
_audit_creation_method 'SHELXL, adapted and expanded'
_cell_angle_alpha 90.00
_cell_angle_beta 91.011(4)
_cell_angle_gamma 90.00
_cell_formula_units_Z 2
_cell_length_a 7.6326(5)
_cell_length_b 10.2472(4)
_cell_length_c 15.0234(4)
_cell_measurement_reflns_used 430
_cell_measurement_temperature 208(2)
_cell_measurement_theta_max 27.500
_cell_measurement_theta_min 2.410
_cell_volume 1174.84(9)
_computing_data_collection
;
Nonius "Collect" program suite (Nonius, 1999)
;
_computing_data_reduction
;
Nonius "EvalCCD" program suite (Duisenberg, 1998)
;
_computing_molecular_graphics
;
PLATON (Spek, 2003)
;
_computing_structure_refinement 'SHELXL-97 (Sheldrick, 1997)'
_computing_structure_solution
;
DIRDIF (Beurskens et al., 1996),
PATTY (Beurskens et al., 1987)
;
_diffrn_ambient_temperature 208(2)
_diffrn_detector_area_resol_mean 18.4
_diffrn_measured_fraction_theta_full 0.999
_diffrn_measured_fraction_theta_max 0.999
_diffrn_measurement_device 'Nonius KappaCCD'
_diffrn_measurement_method 'area detector \f and \w scan'
_diffrn_radiation_monochromator graphite
_diffrn_radiation_source 'fine-focus sealed tube'
_diffrn_radiation_type MoK\a
_diffrn_radiation_wavelength 0.71073
_diffrn_reflns_av_R_equivalents 0.0275
_diffrn_reflns_av_sigmaI/netI 0.0180
_diffrn_reflns_limit_h_max 9
_diffrn_reflns_limit_h_min -9
_diffrn_reflns_limit_k_max 13
_diffrn_reflns_limit_k_min -13
_diffrn_reflns_limit_l_max 19
_diffrn_reflns_limit_l_min -19
_diffrn_reflns_number 36513
_diffrn_reflns_theta_full 25.00
_diffrn_reflns_theta_max 27.50
_diffrn_reflns_theta_min 2.41
_diffrn_standards_decay_% 0.000
_diffrn_standards_interval_time 0
_diffrn_standards_number 0
_exptl_absorpt_coefficient_mu 0.866
_exptl_absorpt_correction_T_max 0.8257
_exptl_absorpt_correction_T_min 0.7273
_exptl_absorpt_correction_type multi-scan
_exptl_absorpt_process_details 'SADABS multiscan (Sheldrick, 1996)'
_exptl_crystal_colour 'translucent orange-red'
_exptl_crystal_density_diffrn 1.720
_exptl_crystal_density_method 'not measured'
_exptl_crystal_description 'rather regular fragment'
_exptl_crystal_F_000 612
_exptl_crystal_size_max 0.29
_exptl_crystal_size_mid 0.23
_exptl_crystal_size_min 0.23
_refine_diff_density_max 0.976
_refine_diff_density_min -0.604
_refine_diff_density_rms 0.095
_refine_ls_abs_structure_details
;
The absolute configuration assignment was based on 2532 Friedel
pairs used to calculate the Flack parameter
;
_refine_ls_abs_structure_Flack 0.11(3)
_refine_ls_extinction_method none
_refine_ls_goodness_of_fit_all 1.255
_refine_ls_goodness_of_fit_ref 1.255
_refine_ls_hydrogen_treatment constr
_refine_ls_matrix_type full
_refine_ls_number_parameters 319
_refine_ls_number_reflns 5382
_refine_ls_number_restraints 1
_refine_ls_restrained_S_all 1.255
_refine_ls_R_factor_all 0.0281
_refine_ls_R_factor_gt 0.0266
_refine_ls_R_factor_obs 0.0266
_refine_ls_shift/esd_max 0.002
_refine_ls_shift/esd_mean 0.000
_refine_ls_shift/su_max 0.002
_refine_ls_shift/su_mean 0.000
_refine_ls_structure_factor_coef Fsqd
_refine_ls_weighting_details
;
w=1/[\s^2^(Fo^2^)+(0.0263P)^2^+1.6604P] where P=(Fo^2^+2Fc^2^)/3
;
_refine_ls_weighting_scheme calc
_refine_ls_wR_factor_all 0.0799
_refine_ls_wR_factor_gt 0.0792
_refine_ls_wR_factor_obs 0.0792
_refine_ls_wR_factor_ref 0.0799
_reflns_number_gt 5197
_reflns_number_observed 5197
_reflns_number_total 5382
_reflns_observed_criterion >2sigma(I)
_reflns_threshold_expression >2sigma(I)
_cod_data_source_file om801142y_si_001.cif
_cod_data_source_block WOJ08
_cod_depositor_comments
;
The following automatic conversions were performed:
'_publ_contact_autor' tag replaced with '_publ_contact_author'.

Automatic conversion script
Id: cif_correct_tags 1440 2010-10-19 06:21:57Z saulius 

The following automatic conversions were performed:

'_geom_bond_publ_flag' value 'Y' changed to 'y' according to
/home/saulius/struct/CIF-dictionaries/cif_core.dic dictionary named
'cif_core.dic' version 2.4.2 from 2011-04-26 (38
times).

'_geom_angle_publ_flag' value 'Y' changed to 'y' according
to /home/saulius/struct/CIF-dictionaries/cif_core.dic dictionary
named 'cif_core.dic' version 2.4.2 from 2011-04-26 (65 times).

Automatic conversion script
Id: cif_fix_values 1715 2011-07-08 13:25:40Z adriana 
;
_cod_original_sg_symbol_H-M 'P 21'
_cod_database_code 4068881

loop_
_symmetry_equiv_pos_as_xyz
'x, y, z'
'-x, y+1/2, -z'

loop_
_atom_site_label
_atom_site_type_symbol
_atom_site_fract_x
_atom_site_fract_y
_atom_site_fract_z
_atom_site_U_iso_or_equiv
_atom_site_adp_type
_atom_site_occupancy
_atom_site_calc_flag
_atom_site_refinement_flags
Rh1 Rh 0.97112(3) 0.99213(3) 0.678021(15) 0.02268(7) Uani 1 d .
C1 C 1.1706(5) 0.9742(5) 0.6155(2) 0.0305(9) Uani 1 d .
O1 O 1.2997(4) 0.9819(6) 0.5773(2) 0.0511(8) Uani 1 d .
N1 N 1.0651(4) 0.9399(3) 0.8027(2) 0.0224(6) Uani 1 d .
N2 N 0.8137(4) 1.0626(3) 0.5765(2) 0.0278(7) Uani 1 d .
N3 N 0.7110(5) 0.7995(4) 0.7264(2) 0.0267(8) Uani 1 d .
N4 N 0.7800(4) 1.0876(3) 0.7539(2) 0.0233(6) Uani 1 d .
C11 C 0.8736(5) 1.1212(4) 0.8382(3) 0.0295(8) Uani 1 d .
H11A H 0.7879 1.1389 0.8845 0.035 Uiso 1 calc R
H11B H 0.9426 1.2007 0.8294 0.035 Uiso 1 calc R
C12 C 0.9923(4) 1.0134(3) 0.8682(2) 0.0224(8) Uani 1 d .
C13 C 1.0265(4) 0.9906(7) 0.9571(2) 0.0318(7) Uani 1 d .
H13 H 0.9742 1.0427 1.0008 0.038 Uiso 1 calc R
C14 C 1.1380(6) 0.8910(4) 0.9812(3) 0.0333(9) Uani 1 d .
H14 H 1.1671 0.8761 1.0414 0.040 Uiso 1 calc R
C15 C 1.2068(5) 0.8128(4) 0.9153(3) 0.0305(8) Uani 1 d .
H15 H 1.2794 0.7421 0.9310 0.037 Uiso 1 calc R
C16 C 1.1695(5) 0.8378(4) 0.8263(3) 0.0253(7) Uani 1 d .
C17 C 1.2385(6) 0.7528(5) 0.7554(3) 0.0348(10) Uani 1 d .
H17A H 1.1447 0.7313 0.7136 0.052 Uiso 1 calc R
H17B H 1.2850 0.6733 0.7817 0.052 Uiso 1 calc R
H17C H 1.3309 0.7982 0.7245 0.052 Uiso 1 calc R
C21 C 0.7430(7) 1.2055(4) 0.6993(3) 0.0321(10) Uani 1 d .
H21A H 0.8418 1.2664 0.7037 0.039 Uiso 1 calc R
H21B H 0.6382 1.2498 0.7209 0.039 Uiso 1 calc R
C22 C 0.7148(5) 1.1637(4) 0.6038(3) 0.0319(8) Uani 1 d .
C23 C 0.5961(6) 1.2255(5) 0.5480(3) 0.0387(10) Uani 1 d .
H23 H 0.5284 1.2953 0.5688 0.046 Uiso 1 calc R
C24 C 0.5779(6) 1.1836(5) 0.4613(3) 0.0445(11) Uani 1 d .
H24 H 0.5022 1.2271 0.4212 0.053 Uiso 1 calc R
C25 C 0.6719(7) 1.0775(5) 0.4344(3) 0.0422(11) Uani 1 d .
H25 H 0.6575 1.0464 0.3759 0.051 Uiso 1 calc R
C26 C 0.7897(5) 1.0143(5) 0.4930(2) 0.0351(11) Uani 1 d .
C27 C 0.8858(7) 0.8940(5) 0.4668(3) 0.0472(12) Uani 1 d .
H27A H 1.0093 0.9138 0.4611 0.071 Uiso 1 calc R
H27B H 0.8393 0.8623 0.4103 0.071 Uiso 1 calc R
H27C H 0.8712 0.8275 0.5120 0.071 Uiso 1 calc R
C31 C 0.6160(4) 1.0119(5) 0.7704(3) 0.0276(10) Uani 1 d .
H31A H 0.5411 1.0135 0.7167 0.033 Uiso 1 calc R
H31B H 0.5515 1.0528 0.8188 0.033 Uiso 1 calc R
C32 C 0.6579(5) 0.8724(4) 0.7946(2) 0.0252(7) Uani 1 d .
C33 C 0.6456(5) 0.8273(4) 0.8806(3) 0.0331(9) Uani 1 d .
H33 H 0.6075 0.8821 0.9266 0.040 Uiso 1 calc R
C34 C 0.6913(7) 0.6985(5) 0.8971(3) 0.0408(11) Uani 1 d .
H34 H 0.6842 0.6638 0.9549 0.049 Uiso 1 calc R
C35 C 0.7467(7) 0.6229(5) 0.8287(3) 0.0411(10) Uani 1 d .
H35 H 0.7785 0.5354 0.8388 0.049 Uiso 1 calc R
C36 C 0.7560(5) 0.6757(4) 0.7436(3) 0.0296(8) Uani 1 d .
C37 C 0.8163(6) 0.5943(5) 0.6671(3) 0.0424(10) Uani 1 d .
H37A H 0.7177 0.5461 0.6421 0.064 Uiso 1 calc R
H37B H 0.9055 0.5335 0.6879 0.064 Uiso 1 calc R
H37C H 0.8647 0.6505 0.6218 0.064 Uiso 1 calc R
P1 P 0.68273(14) 0.86154(11) 0.16438(7) 0.0299(2) Uani 1 d .
F1 F 0.5054(4) 0.8046(3) 0.1227(2) 0.0518(7) Uani 1 d .
F2 F 0.8604(4) 0.9174(3) 0.2070(2) 0.0608(9) Uani 1 d .
F3 F 0.7927(4) 0.7863(3) 0.0913(2) 0.0553(8) Uani 1 d .
F4 F 0.6966(5) 0.7390(3) 0.2291(2) 0.0565(9) Uani 1 d .
F5 F 0.5735(4) 0.9384(3) 0.23716(19) 0.0525(7) Uani 1 d .
F6 F 0.6676(4) 0.9846(5) 0.09975(18) 0.0559(7) Uani 1 d .

loop_
_atom_site_aniso_label
_atom_site_aniso_U_11
_atom_site_aniso_U_22
_atom_site_aniso_U_33
_atom_site_aniso_U_23
_atom_site_aniso_U_13
_atom_site_aniso_U_12
Rh1 0.02254(11) 0.02448(11) 0.02102(11) -0.00112(15) 0.00082(7) 0.00051(17)
C1 0.0347(18) 0.026(3) 0.0304(16) -0.0005(16) 0.0020(13) -0.0008(17)
O1 0.0379(15) 0.065(2) 0.0515(16) 0.000(3) 0.0198(12) -0.002(2)
N1 0.0200(14) 0.0223(13) 0.0249(14) -0.0017(11) -0.0010(11) -0.0045(11)
N2 0.0279(16) 0.0294(18) 0.0261(15) 0.0052(13) 0.0004(12) -0.0050(13)
N3 0.0193(16) 0.0273(18) 0.0334(19) 0.0035(14) -0.0019(14) -0.0010(13)
N4 0.0250(15) 0.0188(14) 0.0259(15) -0.0006(11) -0.0009(12) -0.0011(12)
C11 0.032(2) 0.029(2) 0.0274(18) -0.0060(15) -0.0021(15) 0.0022(16)
C12 0.0206(14) 0.017(2) 0.0298(16) -0.0023(13) -0.0008(11) -0.0038(13)
C13 0.0300(16) 0.0405(19) 0.0248(14) -0.006(3) 0.0006(12) -0.015(3)
C14 0.039(2) 0.035(2) 0.0257(18) 0.0027(15) -0.0049(16) -0.0046(17)
C15 0.0275(19) 0.0256(19) 0.038(2) 0.0048(16) -0.0034(16) 0.0032(15)
C16 0.0186(16) 0.0238(18) 0.0336(19) -0.0010(14) 0.0002(14) -0.0024(13)
C17 0.029(2) 0.039(2) 0.036(2) -0.0039(18) 0.0002(17) 0.0077(19)
C21 0.035(2) 0.023(2) 0.038(2) 0.0041(17) -0.0001(18) 0.0038(17)
C22 0.028(2) 0.035(2) 0.033(2) 0.0109(16) -0.0017(15) -0.0042(16)
C23 0.034(2) 0.036(2) 0.046(2) 0.0180(19) -0.0042(18) 0.0021(18)
C24 0.039(2) 0.051(3) 0.044(2) 0.021(2) -0.0132(19) -0.009(2)
C25 0.050(3) 0.051(3) 0.026(2) 0.0104(18) -0.0078(18) -0.017(2)
C26 0.0377(19) 0.043(3) 0.0246(16) 0.0057(17) -0.0006(13) -0.0108(19)
C27 0.062(3) 0.055(3) 0.024(2) -0.0069(19) 0.002(2) -0.001(3)
C31 0.0190(14) 0.028(3) 0.0357(17) 0.0025(16) 0.0022(12) -0.0002(15)
C32 0.0170(16) 0.0267(18) 0.0317(18) 0.0013(15) -0.0024(13) -0.0054(14)
C33 0.028(2) 0.041(2) 0.0296(19) -0.0002(16) -0.0014(15) -0.0072(17)
C34 0.049(3) 0.039(2) 0.034(2) 0.0125(18) -0.0050(19) -0.012(2)
C35 0.049(3) 0.030(2) 0.044(2) 0.0085(19) -0.011(2) -0.006(2)
C36 0.0218(18) 0.0264(19) 0.040(2) -0.0010(16) -0.0069(15) -0.0047(14)
C37 0.043(3) 0.030(2) 0.054(3) -0.0081(19) -0.005(2) 0.0078(19)
P1 0.0295(5) 0.0269(5) 0.0332(5) -0.0021(4) -0.0009(4) -0.0011(4)
F1 0.0413(16) 0.0505(17) 0.0629(19) -0.0028(14) -0.0176(13) -0.0097(13)
F2 0.0384(16) 0.067(2) 0.077(2) -0.0131(17) -0.0102(14) -0.0177(15)
F3 0.0551(18) 0.0576(19) 0.0531(17) -0.0135(14) 0.0034(14) 0.0202(15)
F4 0.062(2) 0.0467(18) 0.061(2) 0.0189(15) -0.0106(16) 0.0016(17)
F5 0.0537(17) 0.0566(18) 0.0477(16) -0.0144(13) 0.0118(13) 0.0056(14)
F6 0.0666(17) 0.0430(15) 0.0587(15) 0.0180(19) 0.0120(12) 0.006(2)

loop_
_atom_type_symbol
_atom_type_description
_atom_type_scat_dispersion_real
_atom_type_scat_dispersion_imag
_atom_type_scat_source
C C 0.0033 0.0016 'International Tables Vol C Tables 4.2.6.8 and 6.1.1.4'
H H 0.0000 0.0000 'International Tables Vol C Tables 4.2.6.8 and 6.1.1.4'
N N 0.0061 0.0033 'International Tables Vol C Tables 4.2.6.8 and 6.1.1.4'
O O 0.0106 0.0060 'International Tables Vol C Tables 4.2.6.8 and 6.1.1.4'
P P 0.1023 0.0942 'International Tables Vol C Tables 4.2.6.8 and 6.1.1.4'
F F 0.0171 0.0103 'International Tables Vol C Tables 4.2.6.8 and 6.1.1.4'
Rh Rh -1.1178 0.9187 'International Tables Vol C Tables 4.2.6.8 and 6.1.1.4'

loop_
_geom_angle_atom_site_label_1
_geom_angle_atom_site_label_2
_geom_angle_atom_site_label_3
_geom_angle
_geom_angle_publ_flag
C1 Rh1 N2 97.81(15) y
C1 Rh1 N1 99.36(15) y
N2 Rh1 N1 162.43(12) y
C1 Rh1 N4 157.39(18) y
N2 Rh1 N4 80.64(13) y
N1 Rh1 N4 82.08(12) y
O1 C1 Rh1 170.2(5) y
C16 N1 C12 118.7(3) y
C16 N1 Rh1 129.0(3) y
C12 N1 Rh1 111.8(2) y
C22 N2 C26 119.6(4) y
C22 N2 Rh1 111.5(3) y
C26 N2 Rh1 128.7(3) y
C32 N3 C36 117.5(4) y
C11 N4 C21 111.5(3) y
C11 N4 C31 111.8(3) y
C21 N4 C31 111.2(3) y
C11 N4 Rh1 104.0(2) y
C21 N4 Rh1 101.8(2) y
C31 N4 Rh1 115.9(2) y
N4 C11 C12 111.5(3) y
N1 C12 C13 122.2(4) y
N1 C12 C11 116.3(3) y
C13 C12 C11 121.5(4) y
C14 C13 C12 119.2(4) y
C13 C14 C15 118.8(4) y
C14 C15 C16 120.6(4) y
N1 C16 C15 120.3(3) y
N1 C16 C17 118.6(4) y
C15 C16 C17 121.1(4) y
N4 C21 C22 108.5(3) y
N2 C22 C23 122.1(4) y
N2 C22 C21 115.8(3) y
C23 C22 C21 122.0(4) y
C24 C23 C22 119.2(5) y
C25 C24 C23 118.9(4) y
C24 C25 C26 121.0(4) y
N2 C26 C25 119.0(4) y
N2 C26 C27 119.1(4) y
C25 C26 C27 121.9(4) y
N4 C31 C32 110.9(3) y
N3 C32 C33 123.9(4) y
N3 C32 C31 114.2(3) y
C33 C32 C31 121.8(4) y
C32 C33 C34 117.8(4) y
C35 C34 C33 119.2(4) y
C34 C35 C36 119.6(4) y
N3 C36 C35 122.0(4) y
N3 C36 C37 117.4(4) y
C35 C36 C37 120.6(4) y
F4 P1 F3 90.50(19) y
F4 P1 F1 89.89(18) y
F3 P1 F1 90.37(18) y
F4 P1 F6 179.6(2) y
F3 P1 F6 89.81(18) y
F1 P1 F6 89.92(18) y
F4 P1 F5 90.06(19) y
F3 P1 F5 179.34(19) y
F1 P1 F5 89.97(18) y
F6 P1 F5 89.63(18) y
F4 P1 F2 89.46(19) y
F3 P1 F2 89.75(18) y
F1 P1 F2 179.3(2) y
F6 P1 F2 90.73(19) y
F5 P1 F2 89.91(18) y

loop_
_geom_bond_atom_site_label_1
_geom_bond_atom_site_label_2
_geom_bond_distance
_geom_bond_publ_flag
Rh1 C1 1.812(4) y
Rh1 N2 2.056(3) y
Rh1 N1 2.064(3) y
Rh1 N4 2.108(3) y
C1 O1 1.152(5) y
N1 C16 1.359(5) y
N1 C12 1.365(4) y
N2 C22 1.350(6) y
N2 C26 1.358(5) y
N3 C32 1.337(5) y
N3 C36 1.339(5) y
N4 C11 1.483(5) y
N4 C21 1.485(5) y
N4 C31 1.497(5) y
C11 C12 1.494(5) y
C12 C13 1.376(5) y
C13 C14 1.374(8) y
C14 C15 1.385(6) y
C15 C16 1.385(5) y
C16 C17 1.480(6) y
C21 C22 1.509(6) y
C22 C23 1.378(5) y
C23 C24 1.376(7) y
C24 C25 1.367(8) y
C25 C26 1.405(6) y
C26 C27 1.491(7) y
C31 C32 1.508(6) y
C32 C33 1.377(6) y
C33 C34 1.387(7) y
C34 C35 1.361(7) y
C35 C36 1.390(6) y
C36 C37 1.499(6) y
P1 F4 1.590(3) y
P1 F3 1.592(3) y
P1 F1 1.592(3) y
P1 F6 1.595(4) y
P1 F5 1.595(3) y
P1 F2 1.596(3) y
